data_7063662
loop_
_publ_author_name
'Amaya-Fl\'orez, Andr\'es'
'Serrano-Garc\'ia, Juan S.'
'Ruiz-Galindo, Jordi'
'Arenaza-Corona, Antonino'
'Hern\'andez-Ortega, Sim\'on'
'Orjuela, Adri\'an L.'
'Al\'i-Torres, Jorge'
'Flores-Alamo, Marcos'
'Reyes-M\'arquez, Viviana'
'Morales-Morales, David'

_publ_section_title
;
 N-(Methyl)phthalimide para functionalized Ni(ii)--POCOP pincer complexes.
 Synthesis, characterization and biological activity
;
_journal_issue 13
_journal_name_full 'New Journal of Chemistry'
_journal_page_first 5173
_journal_page_last 5186
_journal_paper_doi 10.1039/D4NJ05183A
_journal_volume 49
_journal_year 2025
_chemical_formula_sum 'C27 H36 Cl N Ni O5 P2'
_chemical_formula_weight 610.67
_space_group_IT_number 2
_space_group_name_Hall '-P 1'
_space_group_name_H-M_alt 'P -1'
_symmetry_cell_setting triclinic
_symmetry_Int_Tables_number 2
_symmetry_space_group_name_Hall '-P 1'
_symmetry_space_group_name_H-M 'P -1'
_atom_sites_solution_hydrogens geom
_audit_conform_dict_location ftp://ftp.iucr.org/pub/cif_core.dic
_audit_conform_dict_name cif_core.dic
_audit_conform_dict_version 2.4.5
_audit_creation_date 2021-06-15T16:17:14-00:00
_audit_creation_method 'WinGX routine CIF_UPDATE'
_audit_update_record
;
2025-01-28 deposited with the CCDC.	2025-02-13 downloaded from the CCDC.
;
_cell_angle_alpha 89.739(5)
_cell_angle_beta 76.201(5)
_cell_angle_gamma 76.225(5)
_cell_formula_units_Z 2
_cell_length_a 8.2574(4)
_cell_length_b 11.5280(8)
_cell_length_c 15.9268(8)
_cell_measurement_reflns_used 7590
_cell_measurement_temperature 120(2)
_cell_measurement_theta_max 29.5316
_cell_measurement_theta_min 3.4596
_cell_volume 1427.79(15)
_computing_cell_refinement
;
        CrysAlisPro, Agilent Technologies,
        Version 1.171.36.32 (release 02-08-2013 CrysAlis171 .NET)
        (compiled Aug  2 2013,16:46:58)
;
_computing_data_collection
;
        CrysAlisPro, Agilent Technologies,
        Version 1.171.36.32 (release 02-08-2013 CrysAlis171 .NET)
        (compiled Aug  2 2013,16:46:58)
;
_computing_data_reduction
;
        CrysAlisPro, Agilent Technologies,
        Version 1.171.36.32 (release 02-08-2013 CrysAlis171 .NET)
        (compiled Aug  2 2013,16:46:58)
;
_computing_molecular_graphics
;
          'Ortep-3 for Windows (Farrugia, 1997)'
      L. J. Farrugia, J. Appl. Crystallogr., 1997, 30, 565.
;
_computing_publication_material
;	
        L. J. Farrugia, WinGX and ORTEP for Windows: an update, 
	J. Appl. Cryst. 45 (2012)  849-854.   
;
_computing_structure_refinement
;
      'SHELXS-2018 (Sheldrick, 2015)'
      Sheldrick, G. M. (2015). Acta Cryst. C71, 3--8.
;
_computing_structure_solution
;
      'SHELXS-2018 (Sheldrick, 2015)'
      Sheldrick, G. M. (2015). Acta Cryst. A71, 3--8.
;
_diffrn_ambient_temperature 120(2)
_diffrn_detector_area_resol_mean 10.4685
_diffrn_measured_fraction_theta_full 0.992
_diffrn_measured_fraction_theta_max 0.87
_diffrn_measurement_device_type 'Xcalibur, Atlas, Gemini'
_diffrn_measurement_method '\w scans'
_diffrn_orient_matrix_UB_11 0.0179828
_diffrn_orient_matrix_UB_12 0.0538769
_diffrn_orient_matrix_UB_13 0.0120318
_diffrn_orient_matrix_UB_21 -0.0730892
_diffrn_orient_matrix_UB_22 0.0334848
_diffrn_orient_matrix_UB_23 -0.0129146
_diffrn_orient_matrix_UB_31 -0.0515152
_diffrn_orient_matrix_UB_32 -0.0012838
_diffrn_orient_matrix_UB_33 0.0424019
_diffrn_radiation_monochromator graphite
_diffrn_radiation_type MoK\a
_diffrn_radiation_wavelength 0.71073
_diffrn_reflns_av_R_equivalents 0.0426
_diffrn_reflns_av_unetI/netI 0.0598
_diffrn_reflns_Laue_measured_fraction_full 0.992
_diffrn_reflns_Laue_measured_fraction_max 0.87
_diffrn_reflns_limit_h_max 11
_diffrn_reflns_limit_h_min -10
_diffrn_reflns_limit_k_max 15
_diffrn_reflns_limit_k_min -15
_diffrn_reflns_limit_l_max 21
_diffrn_reflns_limit_l_min -22
_diffrn_reflns_number 21794
_diffrn_reflns_point_group_measured_fraction_full 0.992
_diffrn_reflns_point_group_measured_fraction_max 0.87
_diffrn_reflns_theta_full 25.242
_diffrn_reflns_theta_max 29.532
_diffrn_reflns_theta_min 3.46
_exptl_absorpt_coefficient_mu 0.922
_exptl_absorpt_correction_T_max 0.782
_exptl_absorpt_correction_T_min 0.664
_exptl_absorpt_correction_type analytical
_exptl_absorpt_process_details
;
        CrysAlisPro, Agilent Technologies,
        Version 1.171.36.32 (release 02-08-2013 CrysAlis171 .NET)
        (compiled Aug  2 2013,16:46:58)
Analytical numeric absorption correction using a multifaceted crystal
                        model based on expressions derived by R.C. Clark & J.S.
        (Clark, R. C. & Reid, J. S. (1995). Acta Cryst. A51, 887-897)
;
_exptl_crystal_colour yellow
_exptl_crystal_density_diffrn 1.42
_exptl_crystal_description prism
_exptl_crystal_F_000 640
_exptl_crystal_size_max 0.55
_exptl_crystal_size_mid 0.35
_exptl_crystal_size_min 0.29
_refine_diff_density_max 0.324
_refine_diff_density_min -0.446
_refine_diff_density_rms 0.083
_refine_ls_extinction_method none
_refine_ls_goodness_of_fit_ref 1.083
_refine_ls_hydrogen_treatment constr
_refine_ls_matrix_type full
_refine_ls_number_parameters 342
_refine_ls_number_reflns 6923
_refine_ls_number_restraints 0
_refine_ls_restrained_S_all 1.083
_refine_ls_R_factor_all 0.0539
_refine_ls_R_factor_gt 0.0368
_refine_ls_shift/su_max 0.001
_refine_ls_shift/su_mean 0
_refine_ls_structure_factor_coef Fsqd
_refine_ls_weighting_details 'w=1/[\s^2^(Fo^2^)+(0.0337P)^2^+0.6174P] where P=(Fo^2^+2Fc^2^)/3'
_refine_ls_weighting_scheme calc
_refine_ls_wR_factor_gt 0.0792
_refine_ls_wR_factor_ref 0.0905
_reflns_Friedel_coverage 0
_reflns_number_gt 5627
_reflns_number_total 6923
_reflns_threshold_expression 'I > 2\s(I)'
_cod_data_source_file d4nj05183a2.cif
_cod_data_source_block aaf-8
_cod_depositor_comments 'Adding full bibliography for 7063661--7063663.cif.'
_cod_database_code 7063662
_shelx_estimated_absorpt_t_min 0.631
_shelx_estimated_absorpt_t_max 0.776

loop_
_symmetry_equiv_pos_as_xyz
'x, y, z'
'-x, -y, -z'

loop_
_atom_site_label
_atom_site_type_symbol
_atom_site_fract_x
_atom_site_fract_y
_atom_site_fract_z
_atom_site_U_iso_or_equiv
_atom_site_adp_type
_atom_site_occupancy
_atom_site_site_symmetry_order
_atom_site_calc_flag
_atom_site_refinement_flags_posn
_atom_site_refinement_flags_adp
_atom_site_refinement_flags_occupancy
_atom_site_disorder_assembly
_atom_site_disorder_group
Ni1 Ni 0.41599(3) 0.67382(2) 0.22303(2) 0.01561(8) Uani 1 1 d . . . . .
Cl1 Cl 0.20100(7) 0.83503(5) 0.25702(4) 0.02801(13) Uani 1 1 d . . . . .
P1 P 0.58024(7) 0.73732(4) 0.11526(3) 0.01649(12) Uani 1 1 d . . . . .
P2 P 0.31186(6) 0.56570(5) 0.32165(3) 0.01775(12) Uani 1 1 d . . . . .
O2 O 0.46790(17) 0.44638(13) 0.32390(9) 0.0208(3) Uani 1 1 d . . . . .
O1 O 0.75088(18) 0.62419(12) 0.08050(9) 0.0208(3) Uani 1 1 d . . . . .
O3 O 1.00102(18) 0.22798(12) 0.13449(9) 0.0207(3) Uani 1 1 d . . . . .
O5 O 0.83755(18) 0.11564(14) 0.36448(10) 0.0255(3) Uani 1 1 d . . . . .
O4 O 1.35613(19) 0.12261(14) 0.18501(10) 0.0284(4) Uani 1 1 d . . . . .
N1 N 1.0743(2) 0.13359(15) 0.25796(11) 0.0189(4) Uani 1 1 d . . . . .
C3 C 0.6044(2) 0.43883(18) 0.25157(13) 0.0159(4) Uani 1 1 d . . . . .
C1 C 0.7433(3) 0.52565(17) 0.13046(12) 0.0158(4) Uani 1 1 d . . . . .
C2 C 0.6009(2) 0.53725(17) 0.20065(12) 0.0150(4) Uani 1 1 d . . . . .
C10 C 0.7337(2) 0.33355(18) 0.23469(13) 0.0172(4) Uani 1 1 d . . . . .
H10 H 0.731093 0.268863 0.271742 0.021 Uiso 1 1 calc R U . . .
C11 C 0.8665(2) 0.32714(17) 0.16136(13) 0.0165(4) Uani 1 1 d . . . . .
C21 C 0.8751(3) 0.42388(17) 0.10866(13) 0.0167(4) Uani 1 1 d . . . . .
H21 H 0.968538 0.419594 0.0596 0.02 Uiso 1 1 calc R U . . .
C13 C 1.2486(3) 0.12768(18) 0.25207(15) 0.0221(5) Uani 1 1 d . . . . .
C22 C 0.6727(3) 0.85866(18) 0.14010(13) 0.0196(4) Uani 1 1 d . . . . .
H22 H 0.593428 0.935621 0.131431 0.023 Uiso 1 1 calc R U . . .
C12 C 1.0086(3) 0.12399(18) 0.18254(14) 0.0205(4) Uani 1 1 d . . . . .
H12A H 1.083336 0.05419 0.144828 0.025 Uiso 1 1 calc R U . . .
H12B H 0.891912 0.109946 0.201157 0.025 Uiso 1 1 calc R U . . .
C4 C 0.1451(3) 0.4969(2) 0.30385(16) 0.0263(5) Uani 1 1 d . . . . .
H4 H 0.1233 0.43939 0.34996 0.032 Uiso 1 1 calc R U . . .
C14 C 1.2657(3) 0.12875(18) 0.34243(15) 0.0237(5) Uani 1 1 d . . . . .
C25 C 0.5135(3) 0.77073(18) 0.01443(13) 0.0216(5) Uani 1 1 d . . . . .
H25 H 0.613285 0.785031 -0.030436 0.026 Uiso 1 1 calc R U . . .
C15 C 1.1095(3) 0.12441(18) 0.39715(14) 0.0223(5) Uani 1 1 d . . . . .
C23 C 0.6796(3) 0.8601(2) 0.23504(15) 0.0302(5) Uani 1 1 d . . . . .
H23A H 0.562837 0.872945 0.272062 0.045 Uiso 1 1 calc R U . . .
H23B H 0.730331 0.92497 0.247147 0.045 Uiso 1 1 calc R U . . .
H23C H 0.74994 0.783469 0.246854 0.045 Uiso 1 1 calc R U . . .
C26 C 0.3643(3) 0.8819(2) 0.02589(15) 0.0269(5) Uani 1 1 d . . . . .
H26A H 0.264025 0.867724 0.068007 0.04 Uiso 1 1 calc R U . . .
H26B H 0.335296 0.89891 -0.029812 0.04 Uiso 1 1 calc R U . . .
H26C H 0.397903 0.950252 0.046833 0.04 Uiso 1 1 calc R U . . .
C16 C 0.9854(3) 0.12345(18) 0.34291(14) 0.0199(4) Uani 1 1 d . . . . .
C24 C 0.8481(3) 0.8535(2) 0.07942(16) 0.0337(6) Uani 1 1 d . . . . .
H24A H 0.932479 0.7836 0.090946 0.051 Uiso 1 1 calc R U . . .
H24B H 0.884155 0.926362 0.089095 0.051 Uiso 1 1 calc R U . . .
H24C H 0.840389 0.847145 0.019227 0.051 Uiso 1 1 calc R U . . .
C17 C 1.0879(3) 0.1198(2) 0.48547(15) 0.0290(5) Uani 1 1 d . . . . .
H17 H 0.980913 0.115382 0.522459 0.035 Uiso 1 1 calc R U . . .
C20 C 1.4062(3) 0.1310(2) 0.37503(17) 0.0330(6) Uani 1 1 d . . . . .
H20 H 1.513312 0.134501 0.337745 0.04 Uiso 1 1 calc R U . . .
C7 C 0.2474(3) 0.6253(2) 0.43353(14) 0.0318(6) Uani 1 1 d . . . . .
H7 H 0.130291 0.680265 0.442509 0.038 Uiso 1 1 calc R U . . .
C19 C 1.3852(4) 0.1280(2) 0.46404(19) 0.0393(7) Uani 1 1 d . . . . .
H19 H 1.479269 0.130228 0.488069 0.047 Uiso 1 1 calc R U . . .
C5 C 0.2108(3) 0.4276(2) 0.21594(19) 0.0411(7) Uani 1 1 d . . . . .
H5A H 0.225117 0.483699 0.169918 0.062 Uiso 1 1 calc R U . . .
H5B H 0.127671 0.383154 0.207793 0.062 Uiso 1 1 calc R U . . .
H5C H 0.321626 0.371472 0.213702 0.062 Uiso 1 1 calc R U . . .
C18 C 1.2298(4) 0.1219(2) 0.51848(17) 0.0385(6) Uani 1 1 d . . . . .
H18 H 1.219311 0.11908 0.579123 0.046 Uiso 1 1 calc R U . . .
C27 C 0.4617(4) 0.6627(2) -0.01625(16) 0.0348(6) Uani 1 1 d . . . . .
H27A H 0.430693 0.678264 -0.071642 0.052 Uiso 1 1 calc R U . . .
H27B H 0.362803 0.648428 0.026859 0.052 Uiso 1 1 calc R U . . .
H27C H 0.558293 0.592033 -0.023649 0.052 Uiso 1 1 calc R U . . .
C8 C 0.3699(4) 0.7007(3) 0.44689(17) 0.0445(7) Uani 1 1 d . . . . .
H8A H 0.48839 0.651621 0.431376 0.067 Uiso 1 1 calc R U . . .
H8B H 0.340074 0.729518 0.507736 0.067 Uiso 1 1 calc R U . . .
H8C H 0.359646 0.769099 0.410103 0.067 Uiso 1 1 calc R U . . .
C6 C -0.0230(3) 0.5902(2) 0.30725(18) 0.0361(6) Uani 1 1 d . . . . .
H6A H -0.066659 0.630499 0.365098 0.054 Uiso 1 1 calc R U . . .
H6B H -0.107985 0.550654 0.294732 0.054 Uiso 1 1 calc R U . . .
H6C H -0.001907 0.64921 0.264107 0.054 Uiso 1 1 calc R U . . .
C9 C 0.2348(4) 0.5296(3) 0.49907(18) 0.0534(8) Uani 1 1 d . . . . .
H9A H 0.152763 0.48523 0.489295 0.08 Uiso 1 1 calc R U . . .
H9B H 0.195329 0.567447 0.557741 0.08 Uiso 1 1 calc R U . . .
H9C H 0.348031 0.474492 0.492438 0.08 Uiso 1 1 calc R U . . .

loop_
_atom_site_aniso_label
_atom_site_aniso_U_11
_atom_site_aniso_U_22
_atom_site_aniso_U_33
_atom_site_aniso_U_23
_atom_site_aniso_U_13
_atom_site_aniso_U_12
Ni1 0.01471(14) 0.01078(13) 0.01850(14) 0.00221(10) -0.00097(10) -0.00076(10)
Cl1 0.0224(3) 0.0150(3) 0.0373(3) 0.0028(2) 0.0023(2) 0.0038(2)
P1 0.0177(3) 0.0102(2) 0.0183(3) 0.0028(2) -0.0010(2) -0.0007(2)
P2 0.0134(2) 0.0171(3) 0.0203(3) 0.0048(2) -0.0017(2) -0.0016(2)
O2 0.0157(7) 0.0206(8) 0.0218(7) 0.0105(6) -0.0002(6) -0.0011(6)
O1 0.0220(7) 0.0129(7) 0.0204(7) 0.0046(6) 0.0031(6) 0.0011(6)
O3 0.0234(8) 0.0119(7) 0.0203(7) 0.0023(6) -0.0016(6) 0.0046(6)
O5 0.0192(8) 0.0253(8) 0.0292(8) 0.0058(7) -0.0031(6) -0.0030(6)
O4 0.0220(8) 0.0224(8) 0.0336(9) 0.0034(7) 0.0026(7) -0.0009(7)
N1 0.0175(9) 0.0139(8) 0.0224(9) 0.0028(7) -0.0039(7) 0.0007(7)
C3 0.0139(9) 0.0163(10) 0.0183(10) 0.0018(8) -0.0042(8) -0.0048(8)
C1 0.0204(10) 0.0118(9) 0.0151(9) 0.0029(8) -0.0050(8) -0.0030(8)
C2 0.0162(9) 0.0125(9) 0.0175(10) 0.0001(8) -0.0056(8) -0.0043(8)
C10 0.0189(10) 0.0125(9) 0.0209(10) 0.0055(8) -0.0063(8) -0.0041(8)
C11 0.0180(10) 0.0126(9) 0.0178(10) -0.0015(8) -0.0068(8) 0.0009(8)
C21 0.0177(10) 0.0145(10) 0.0151(9) -0.0001(8) -0.0008(8) -0.0016(8)
C13 0.0183(10) 0.0102(10) 0.0348(13) 0.0021(9) -0.0048(9) 0.0007(8)
C22 0.0206(10) 0.0130(10) 0.0229(11) 0.0013(8) -0.0030(8) -0.0022(8)
C12 0.0235(11) 0.0103(10) 0.0253(11) 0.0009(8) -0.0064(9) 0.0011(8)
C4 0.0178(11) 0.0204(11) 0.0425(14) 0.0121(10) -0.0086(9) -0.0071(9)
C14 0.0262(11) 0.0128(10) 0.0324(12) 0.0028(9) -0.0105(9) -0.0022(9)
C25 0.0260(11) 0.0176(11) 0.0185(10) 0.0040(8) -0.0036(8) -0.0018(9)
C15 0.0261(11) 0.0125(10) 0.0270(11) 0.0015(8) -0.0094(9) 0.0008(9)
C23 0.0335(13) 0.0302(13) 0.0289(12) 0.0015(10) -0.0100(10) -0.0094(11)
C26 0.0292(12) 0.0192(11) 0.0333(13) 0.0049(9) -0.0131(10) -0.0026(9)
C16 0.0220(11) 0.0104(9) 0.0242(11) 0.0025(8) -0.0045(8) 0.0010(8)
C24 0.0289(13) 0.0315(14) 0.0383(14) -0.0048(11) 0.0024(10) -0.0133(11)
C17 0.0367(13) 0.0192(11) 0.0293(12) 0.0021(9) -0.0090(10) -0.0023(10)
C20 0.0278(13) 0.0223(12) 0.0513(16) 0.0038(11) -0.0165(11) -0.0038(10)
C7 0.0223(12) 0.0449(15) 0.0200(11) -0.0017(10) 0.0015(9) 0.0010(11)
C19 0.0469(16) 0.0254(13) 0.0567(18) 0.0044(12) -0.0344(14) -0.0079(12)
C5 0.0360(15) 0.0301(14) 0.0645(19) -0.0042(13) -0.0228(13) -0.0117(12)
C18 0.0585(18) 0.0250(13) 0.0365(14) 0.0030(11) -0.0265(13) -0.0040(12)
C27 0.0523(16) 0.0219(12) 0.0321(13) -0.0034(10) -0.0156(12) -0.0069(11)
C8 0.0429(16) 0.061(2) 0.0275(13) -0.0130(13) -0.0065(11) -0.0107(14)
C6 0.0196(12) 0.0315(14) 0.0574(17) 0.0128(12) -0.0116(11) -0.0049(10)
C9 0.0442(17) 0.084(2) 0.0282(14) 0.0222(15) -0.0020(12) -0.0147(16)

loop_
_atom_type_symbol
_atom_type_description
_atom_type_scat_dispersion_real
_atom_type_scat_dispersion_imag
_atom_type_scat_source
C C 0.0033 0.0016 'International Tables Vol C Tables 4.2.6.8 and 6.1.1.4'
H H 0 0 'International Tables Vol C Tables 4.2.6.8 and 6.1.1.4'
Cl Cl 0.1484 0.1585 'International Tables Vol C Tables 4.2.6.8 and 6.1.1.4'
N N 0.0061 0.0033 'International Tables Vol C Tables 4.2.6.8 and 6.1.1.4'
Ni Ni 0.3393 1.1124 'International Tables Vol C Tables 4.2.6.8 and 6.1.1.4'
O O 0.0106 0.006 'International Tables Vol C Tables 4.2.6.8 and 6.1.1.4'
P P 0.1023 0.0942 'International Tables Vol C Tables 4.2.6.8 and 6.1.1.4'

loop_
_exptl_crystal_face_index_h
_exptl_crystal_face_index_k
_exptl_crystal_face_index_l
_exptl_crystal_face_perp_dist
3 -14 2 0.1756
-3 14 -2 0.1756
-4 -2 18 0.2508
4 2 -18 0.2508
-11 -7 -11 0.147
11 7 11 0.147

loop_
_geom_angle_atom_site_label_1
_geom_angle_atom_site_label_2
_geom_angle_atom_site_label_3
_geom_angle
_geom_angle_site_symmetry_1
_geom_angle_site_symmetry_3
_geom_angle_publ_flag
C2 Ni1 P2 81.53(6) . . ?
C2 Ni1 P1 82.11(6) . . ?
P2 Ni1 P1 163.62(2) . . ?
C2 Ni1 Cl1 176.65(6) . . ?
P2 Ni1 Cl1 96.77(2) . . ?
P1 Ni1 Cl1 99.61(2) . . ?
O1 P1 C25 100.41(8) . . ?
O1 P1 C22 103.50(9) . . ?
C25 P1 C22 107.10(10) . . ?
O1 P1 Ni1 105.92(5) . . ?
C25 P1 Ni1 120.66(8) . . ?
C22 P1 Ni1 116.57(7) . . ?
O2 P2 C7 102.47(10) . . ?
O2 P2 C4 101.16(9) . . ?
C7 P2 C4 107.52(11) . . ?
O2 P2 Ni1 106.84(5) . . ?
C7 P2 Ni1 118.23(9) . . ?
C4 P2 Ni1 118.04(8) . . ?
C3 O2 P2 110.28(12) . . ?
C1 O1 P1 112.05(12) . . ?
C11 O3 C12 119.93(16) . . ?
C16 N1 C13 111.62(17) . . ?
C16 N1 C12 124.56(18) . . ?
C13 N1 C12 122.43(18) . . ?
C2 C3 C10 124.49(18) . . ?
C2 C3 O2 117.43(17) . . ?
C10 C3 O2 118.07(17) . . ?
C21 C1 O1 118.76(17) . . ?
C21 C1 C2 124.18(18) . . ?
O1 C1 C2 117.06(16) . . ?
C3 C2 C1 114.80(17) . . ?
C3 C2 Ni1 122.56(15) . . ?
C1 C2 Ni1 122.63(15) . . ?
C11 C10 C3 117.07(18) . . ?
C11 C10 H10 121.5 . . ?
C3 C10 H10 121.5 . . ?
O3 C11 C10 124.04(18) . . ?
O3 C11 C21 114.18(17) . . ?
C10 C11 C21 121.78(17) . . ?
C1 C21 C11 117.57(18) . . ?
C1 C21 H21 121.2 . . ?
C11 C21 H21 121.2 . . ?
O4 C13 N1 124.5(2) . . ?
O4 C13 C14 129.9(2) . . ?
N1 C13 C14 105.59(18) . . ?
C24 C22 C23 111.83(19) . . ?
C24 C22 P1 112.43(15) . . ?
C23 C22 P1 110.47(15) . . ?
C24 C22 H22 107.3 . . ?
C23 C22 H22 107.3 . . ?
P1 C22 H22 107.3 . . ?
O3 C12 N1 112.34(17) . . ?
O3 C12 H12A 109.1 . . ?
N1 C12 H12A 109.1 . . ?
O3 C12 H12B 109.1 . . ?
N1 C12 H12B 109.1 . . ?
H12A C12 H12B 107.9 . . ?
C5 C4 C6 110.6(2) . . ?
C5 C4 P2 108.29(16) . . ?
C6 C4 P2 111.61(16) . . ?
C5 C4 H4 108.8 . . ?
C6 C4 H4 108.8 . . ?
P2 C4 H4 108.8 . . ?
C15 C14 C20 120.9(2) . . ?
C15 C14 C13 108.60(19) . . ?
C20 C14 C13 130.5(2) . . ?
C27 C25 C26 110.11(19) . . ?
C27 C25 P1 108.82(15) . . ?
C26 C25 P1 111.78(15) . . ?
C27 C25 H25 108.7 . . ?
C26 C25 H25 108.7 . . ?
P1 C25 H25 108.7 . . ?
C17 C15 C14 121.9(2) . . ?
C17 C15 C16 130.1(2) . . ?
C14 C15 C16 107.97(19) . . ?
C22 C23 H23A 109.5 . . ?
C22 C23 H23B 109.5 . . ?
H23A C23 H23B 109.5 . . ?
C22 C23 H23C 109.5 . . ?
H23A C23 H23C 109.5 . . ?
H23B C23 H23C 109.5 . . ?
C25 C26 H26A 109.5 . . ?
C25 C26 H26B 109.5 . . ?
H26A C26 H26B 109.5 . . ?
C25 C26 H26C 109.5 . . ?
H26A C26 H26C 109.5 . . ?
H26B C26 H26C 109.5 . . ?
O5 C16 N1 124.82(19) . . ?
O5 C16 C15 129.5(2) . . ?
N1 C16 C15 105.73(18) . . ?
C22 C24 H24A 109.5 . . ?
C22 C24 H24B 109.5 . . ?
H24A C24 H24B 109.5 . . ?
C22 C24 H24C 109.5 . . ?
H24A C24 H24C 109.5 . . ?
H24B C24 H24C 109.5 . . ?
C15 C17 C18 117.3(2) . . ?
C15 C17 H17 121.4 . . ?
C18 C17 H17 121.4 . . ?
C14 C20 C19 117.7(2) . . ?
C14 C20 H20 121.2 . . ?
C19 C20 H20 121.2 . . ?
C9 C7 C8 112.2(2) . . ?
C9 C7 P2 113.4(2) . . ?
C8 C7 P2 108.88(16) . . ?
C9 C7 H7 107.4 . . ?
C8 C7 H7 107.4 . . ?
P2 C7 H7 107.4 . . ?
C18 C19 C20 121.3(2) . . ?
C18 C19 H19 119.3 . . ?
C20 C19 H19 119.3 . . ?
C4 C5 H5A 109.5 . . ?
C4 C5 H5B 109.5 . . ?
H5A C5 H5B 109.5 . . ?
C4 C5 H5C 109.5 . . ?
H5A C5 H5C 109.5 . . ?
H5B C5 H5C 109.5 . . ?
C19 C18 C17 120.9(2) . . ?
C19 C18 H18 119.5 . . ?
C17 C18 H18 119.5 . . ?
C25 C27 H27A 109.5 . . ?
C25 C27 H27B 109.5 . . ?
H27A C27 H27B 109.5 . . ?
C25 C27 H27C 109.5 . . ?
H27A C27 H27C 109.5 . . ?
H27B C27 H27C 109.5 . . ?
C7 C8 H8A 109.5 . . ?
C7 C8 H8B 109.5 . . ?
H8A C8 H8B 109.5 . . ?
C7 C8 H8C 109.5 . . ?
H8A C8 H8C 109.5 . . ?
H8B C8 H8C 109.5 . . ?
C4 C6 H6A 109.5 . . ?
C4 C6 H6B 109.5 . . ?
H6A C6 H6B 109.5 . . ?
C4 C6 H6C 109.5 . . ?
H6A C6 H6C 109.5 . . ?
H6B C6 H6C 109.5 . . ?
C7 C9 H9A 109.5 . . ?
C7 C9 H9B 109.5 . . ?
H9A C9 H9B 109.5 . . ?
C7 C9 H9C 109.5 . . ?
H9A C9 H9C 109.5 . . ?
H9B C9 H9C 109.5 . . ?

loop_
_geom_bond_atom_site_label_1
_geom_bond_atom_site_label_2
_geom_bond_distance
_geom_bond_site_symmetry_2
_geom_bond_publ_flag
Ni1 C2 1.8809(19) . ?
Ni1 P2 2.1467(6) . ?
Ni1 P1 2.1615(6) . ?
Ni1 Cl1 2.2086(6) . ?
P1 O1 1.6589(14) . ?
P1 C25 1.829(2) . ?
P1 C22 1.831(2) . ?
P2 O2 1.6526(14) . ?
P2 C7 1.821(2) . ?
P2 C4 1.821(2) . ?
O2 C3 1.393(2) . ?
O1 C1 1.389(2) . ?
O3 C11 1.377(2) . ?
O3 C12 1.416(2) . ?
O5 C16 1.212(2) . ?
O4 C13 1.206(3) . ?
N1 C16 1.396(3) . ?
N1 C13 1.405(3) . ?
N1 C12 1.446(3) . ?
C3 C2 1.390(3) . ?
C3 C10 1.390(3) . ?
C1 C21 1.377(3) . ?
C1 C2 1.396(3) . ?
C10 C11 1.387(3) . ?
C10 H10 0.95 . ?
C11 C21 1.398(3) . ?
C21 H21 0.95 . ?
C13 C14 1.479(3) . ?
C22 C24 1.526(3) . ?
C22 C23 1.527(3) . ?
C22 H22 1 . ?
C12 H12A 0.99 . ?
C12 H12B 0.99 . ?
C4 C5 1.528(4) . ?
C4 C6 1.530(3) . ?
C4 H4 1 . ?
C14 C15 1.385(3) . ?
C14 C20 1.385(3) . ?
C25 C27 1.527(3) . ?
C25 C26 1.528(3) . ?
C25 H25 1 . ?
C15 C17 1.377(3) . ?
C15 C16 1.491(3) . ?
C23 H23A 0.98 . ?
C23 H23B 0.98 . ?
C23 H23C 0.98 . ?
C26 H26A 0.98 . ?
C26 H26B 0.98 . ?
C26 H26C 0.98 . ?
C24 H24A 0.98 . ?
C24 H24B 0.98 . ?
C24 H24C 0.98 . ?
C17 C18 1.399(4) . ?
C17 H17 0.95 . ?
C20 C19 1.388(4) . ?
C20 H20 0.95 . ?
C7 C9 1.519(4) . ?
C7 C8 1.533(4) . ?
C7 H7 1 . ?
C19 C18 1.384(4) . ?
C19 H19 0.95 . ?
C5 H5A 0.98 . ?
C5 H5B 0.98 . ?
C5 H5C 0.98 . ?
C18 H18 0.95 . ?
C27 H27A 0.98 . ?
C27 H27B 0.98 . ?
C27 H27C 0.98 . ?
C8 H8A 0.98 . ?
C8 H8B 0.98 . ?
C8 H8C 0.98 . ?
C6 H6A 0.98 . ?
C6 H6B 0.98 . ?
C6 H6C 0.98 . ?
C9 H9A 0.98 . ?
C9 H9B 0.98 . ?
C9 H9C 0.98 . ?

loop_
_geom_torsion_atom_site_label_1
_geom_torsion_atom_site_label_2
_geom_torsion_atom_site_label_3
_geom_torsion_atom_site_label_4
_geom_torsion
_geom_torsion_site_symmetry_1
_geom_torsion_site_symmetry_2
_geom_torsion_site_symmetry_3
_geom_torsion_site_symmetry_4
_geom_torsion_publ_flag
C7 P2 O2 C3 -137.29(15) . . . . ?
C4 P2 O2 C3 111.75(14) . . . . ?
Ni1 P2 O2 C3 -12.32(14) . . . . ?
C25 P1 O1 C1 -128.31(14) . . . . ?
C22 P1 O1 C1 121.11(14) . . . . ?
Ni1 P1 O1 C1 -2.04(14) . . . . ?
P2 O2 C3 C2 10.5(2) . . . . ?
P2 O2 C3 C10 -168.87(15) . . . . ?
P1 O1 C1 C21 179.07(15) . . . . ?
P1 O1 C1 C2 -1.3(2) . . . . ?
C10 C3 C2 C1 -2.3(3) . . . . ?
O2 C3 C2 C1 178.36(17) . . . . ?
C10 C3 C2 Ni1 176.26(16) . . . . ?
O2 C3 C2 Ni1 -3.1(3) . . . . ?
C21 C1 C2 C3 3.2(3) . . . . ?
O1 C1 C2 C3 -176.32(17) . . . . ?
C21 C1 C2 Ni1 -175.32(16) . . . . ?
O1 C1 C2 Ni1 5.1(3) . . . . ?
P2 Ni1 C2 C3 -4.08(16) . . . . ?
P1 Ni1 C2 C3 176.56(17) . . . . ?
P2 Ni1 C2 C1 174.36(17) . . . . ?
P1 Ni1 C2 C1 -4.99(16) . . . . ?
C2 C3 C10 C11 -0.6(3) . . . . ?
O2 C3 C10 C11 178.72(17) . . . . ?
C12 O3 C11 C10 0.4(3) . . . . ?
C12 O3 C11 C21 179.52(17) . . . . ?
C3 C10 C11 O3 -178.04(18) . . . . ?
C3 C10 C11 C21 2.9(3) . . . . ?
O1 C1 C21 C11 178.36(17) . . . . ?
C2 C1 C21 C11 -1.2(3) . . . . ?
O3 C11 C21 C1 178.80(17) . . . . ?
C10 C11 C21 C1 -2.1(3) . . . . ?
C16 N1 C13 O4 172.49(19) . . . . ?
C12 N1 C13 O4 5.4(3) . . . . ?
C16 N1 C13 C14 -7.3(2) . . . . ?
C12 N1 C13 C14 -174.45(17) . . . . ?
O1 P1 C22 C24 33.39(18) . . . . ?
C25 P1 C22 C24 -72.17(18) . . . . ?
Ni1 P1 C22 C24 149.20(14) . . . . ?
O1 P1 C22 C23 -92.31(15) . . . . ?
C25 P1 C22 C23 162.14(15) . . . . ?
Ni1 P1 C22 C23 23.51(17) . . . . ?
C11 O3 C12 N1 -80.0(2) . . . . ?
C16 N1 C12 O3 121.6(2) . . . . ?
C13 N1 C12 O3 -72.9(2) . . . . ?
O2 P2 C4 C5 -63.20(17) . . . . ?
C7 P2 C4 C5 -170.24(16) . . . . ?
Ni1 P2 C4 C5 52.88(17) . . . . ?
O2 P2 C4 C6 174.86(17) . . . . ?
C7 P2 C4 C6 67.8(2) . . . . ?
Ni1 P2 C4 C6 -69.06(19) . . . . ?
O4 C13 C14 C15 -174.6(2) . . . . ?
N1 C13 C14 C15 5.2(2) . . . . ?
O4 C13 C14 C20 4.1(4) . . . . ?
N1 C13 C14 C20 -176.1(2) . . . . ?
O1 P1 C25 C27 63.48(17) . . . . ?
C22 P1 C25 C27 171.22(15) . . . . ?
Ni1 P1 C25 C27 -52.19(17) . . . . ?
O1 P1 C25 C26 -174.70(15) . . . . ?
C22 P1 C25 C26 -66.95(17) . . . . ?
Ni1 P1 C25 C26 69.64(17) . . . . ?
C20 C14 C15 C17 -1.3(3) . . . . ?
C13 C14 C15 C17 177.56(19) . . . . ?
C20 C14 C15 C16 179.76(19) . . . . ?
C13 C14 C15 C16 -1.4(2) . . . . ?
C13 N1 C16 O5 -173.4(2) . . . . ?
C12 N1 C16 O5 -6.6(3) . . . . ?
C13 N1 C16 C15 6.5(2) . . . . ?
C12 N1 C16 C15 173.31(17) . . . . ?
C17 C15 C16 O5 -1.9(4) . . . . ?
C14 C15 C16 O5 177.0(2) . . . . ?
C17 C15 C16 N1 178.2(2) . . . . ?
C14 C15 C16 N1 -3.0(2) . . . . ?
C14 C15 C17 C18 1.2(3) . . . . ?
C16 C15 C17 C18 179.8(2) . . . . ?
C15 C14 C20 C19 0.4(3) . . . . ?
C13 C14 C20 C19 -178.2(2) . . . . ?
O2 P2 C7 C9 -43.0(2) . . . . ?
C4 P2 C7 C9 63.1(2) . . . . ?
Ni1 P2 C7 C9 -160.13(16) . . . . ?
O2 P2 C7 C8 82.62(19) . . . . ?
C4 P2 C7 C8 -171.26(17) . . . . ?
Ni1 P2 C7 C8 -34.5(2) . . . . ?
C14 C20 C19 C18 0.6(4) . . . . ?
C20 C19 C18 C17 -0.7(4) . . . . ?
C15 C17 C18 C19 -0.2(4) . . . . ?
